data_2228064
loop_
_publ_author_name
'Kaabi, Kamel'
'El Glaoui, Meher'
'Zeller, Matthias'
'Ben Nasr, Cherif'

_publ_section_title
;
 Diaquabis(perchlorato)(1,10-phenanthroline)copper(II)
;
_journal_coeditor_code WM2390
_journal_issue 9
_journal_name_full 'Acta Crystallographica Section E'
_journal_page_first m1145
_journal_page_last m1146
_journal_paper_doi 10.1107/S160053681003312X
_journal_volume 66
_journal_year 2010
_chemical_formula_iupac '[Cu (Cl O4)2 (C12 H8 N2) (H2 O)2]'
_chemical_formula_moiety 'C12 H12 Cu N2 O2, 2(Cl O4)'
_chemical_formula_sum 'C12 H12 Cl2 Cu N2 O10'
_chemical_formula_weight 478.68
_chemical_name_systematic
;
Diaquabis(perchlorato)(1,10-phenanthroline)copper(II)
;
_space_group_IT_number 2
_symmetry_cell_setting triclinic
_symmetry_space_group_name_Hall '-P 1'
_symmetry_space_group_name_H-M 'P -1'
_atom_sites_solution_hydrogens geom
_atom_sites_solution_primary direct
_atom_sites_solution_secondary difmap
_audit_creation_method SHELXL-97
_cell_angle_alpha 76.5670(10)
_cell_angle_beta 75.227(2)
_cell_angle_gamma 79.801(2)
_cell_formula_units_Z 2
_cell_length_a 7.7882(10)
_cell_length_b 10.4226(14)
_cell_length_c 10.8065(14)
_cell_measurement_reflns_used 6809
_cell_measurement_temperature 100(2)
_cell_measurement_theta_max 31.07
_cell_measurement_theta_min 2.54
_cell_volume 818.50(19)
_computing_cell_refinement 'SAINT (Bruker, 2009)'
_computing_data_collection 'APEX2 (Bruker, 2009)'
_computing_data_reduction 'SAINT (Bruker, 2009)'
_computing_molecular_graphics 'SHELXTL (Sheldrick, 2008) and DIAMOND (Brandenburg, 1998)'
_computing_publication_material 'SHELXTL (Sheldrick, 2008)'
_computing_structure_refinement 'SHELXTL (Sheldrick, 2008)'
_computing_structure_solution 'SHELXTL (Sheldrick, 2008)'
_diffrn_ambient_temperature 100(2)
_diffrn_measured_fraction_theta_full 0.993
_diffrn_measured_fraction_theta_max 0.908
_diffrn_measurement_device_type 'Bruker APEXII CCD diffractometer'
_diffrn_measurement_method '\w scans'
_diffrn_radiation_monochromator graphite
_diffrn_radiation_source 'fine-focus sealed tube'
_diffrn_radiation_type MoK\a
_diffrn_radiation_wavelength 0.71073
_diffrn_reflns_av_R_equivalents 0.0197
_diffrn_reflns_av_sigmaI/netI 0.0180
_diffrn_reflns_limit_h_max 11
_diffrn_reflns_limit_h_min -11
_diffrn_reflns_limit_k_max 14
_diffrn_reflns_limit_k_min -14
_diffrn_reflns_limit_l_max 15
_diffrn_reflns_limit_l_min -15
_diffrn_reflns_number 17211
_diffrn_reflns_theta_full 28.00
_diffrn_reflns_theta_max 31.31
_diffrn_reflns_theta_min 1.99
_diffrn_standards_number 0
_exptl_absorpt_coefficient_mu 1.722
_exptl_absorpt_correction_T_max 0.7463
_exptl_absorpt_correction_T_min 0.5869
_exptl_absorpt_correction_type multi-scan
_exptl_absorpt_process_details '(SADABS; Bruker, 2009)'
_exptl_crystal_colour blue
_exptl_crystal_density_diffrn 1.942
_exptl_crystal_density_method 'not measured'
_exptl_crystal_description rod
_exptl_crystal_F_000 482
_exptl_crystal_size_max 0.45
_exptl_crystal_size_mid 0.25
_exptl_crystal_size_min 0.21
_refine_diff_density_max 0.478
_refine_diff_density_min -0.534
_refine_ls_extinction_method none
_refine_ls_goodness_of_fit_ref 1.128
_refine_ls_hydrogen_treatment mixed
_refine_ls_matrix_type full
_refine_ls_number_parameters 256
_refine_ls_number_reflns 4872
_refine_ls_number_restraints 4
_refine_ls_restrained_S_all 1.129
_refine_ls_R_factor_all 0.0249
_refine_ls_R_factor_gt 0.0235
_refine_ls_shift/su_max 0.003
_refine_ls_shift/su_mean 0.000
_refine_ls_structure_factor_coef Fsqd
_refine_ls_weighting_details 'calc w=1/[\s^2^(Fo^2^)+(0.0396P)^2^+0.4561P] where P=(Fo^2^+2Fc^2^)/3'
_refine_ls_weighting_scheme calc
_refine_ls_wR_factor_gt 0.0683
_refine_ls_wR_factor_ref 0.0743
_reflns_number_gt 4647
_reflns_number_total 4872
_reflns_threshold_expression I>2\s(I)
_cod_data_source_file wm2390.cif
_cod_data_source_block I
_cod_database_code 2228064
_cod_database_fobs_code 2228064

loop_
_symmetry_equiv_pos_as_xyz
'x, y, z'
'-x, -y, -z'

loop_
_atom_site_type_symbol
_atom_site_label
_atom_site_fract_x
_atom_site_fract_y
_atom_site_fract_z
_atom_site_U_iso_or_equiv
_atom_site_adp_type
_atom_site_calc_flag
_atom_site_refinement_flags
_atom_site_occupancy
_atom_site_disorder_assembly
_atom_site_disorder_group
C C1 0.48090(19) 1.03799(14) 0.78959(15) 0.0155(2) Uani d . 1 . .
H H1 0.4156 1.0302 0.8776 0.019 Uiso calc R 1 . .
C C2 0.4523(2) 1.15657(14) 0.70023(16) 0.0186(3) Uani d . 1 . .
H H2 0.3690 1.2282 0.7281 0.022 Uiso calc R 1 . .
C C3 0.5448(2) 1.16911(14) 0.57240(16) 0.0189(3) Uani d . 1 . .
H H3 0.5258 1.2493 0.5116 0.023 Uiso calc R 1 . .
C C4 0.66839(19) 1.06189(14) 0.53204(14) 0.0151(2) Uani d . 1 . .
C C5 0.69072(18) 0.94807(13) 0.62763(13) 0.0122(2) Uani d . 1 . .
C C6 0.81967(18) 0.83761(13) 0.59601(13) 0.0129(2) Uani d . 1 . .
C C7 0.91968(19) 0.84133(15) 0.46757(14) 0.0160(3) Uani d . 1 . .
C C8 1.0478(2) 0.72975(16) 0.44474(15) 0.0191(3) Uani d . 1 . .
H H8 1.1164 0.7254 0.3591 0.023 Uiso calc R 1 . .
C C9 1.0719(2) 0.62824(16) 0.54732(16) 0.0200(3) Uani d . 1 . .
H H9 1.1602 0.5543 0.5335 0.024 Uiso calc R 1 . .
C C10 0.96612(19) 0.63344(15) 0.67308(15) 0.0174(3) Uani d . 1 . .
H H10 0.9845 0.5623 0.7433 0.021 Uiso calc R 1 . .
C C11 0.7716(2) 1.06372(16) 0.40131(15) 0.0188(3) Uani d . 1 . .
H H11 0.7564 1.1404 0.3356 0.023 Uiso calc R 1 . .
C C12 0.8908(2) 0.95768(16) 0.36975(15) 0.0192(3) Uani d . 1 . .
H H12 0.9557 0.9605 0.2821 0.023 Uiso calc R 1 . .
Cl Cl1 0.49764(5) 0.52161(3) 0.72929(3) 0.01545(7) Uani d . 1 . .
Cl Cl2 0.99352(4) 0.77378(3) 1.00887(3) 0.01565(7) Uani d . 1 . .
Cu Cu1 0.65728(2) 0.758637(15) 0.858913(15) 0.01130(6) Uani d . 1 . .
N N1 0.84121(16) 0.73496(12) 0.69669(12) 0.0131(2) Uani d . 1 . .
N N2 0.59768(15) 0.93583(11) 0.75385(12) 0.0124(2) Uani d . 1 . .
O O1 0.45249(14) 0.78997(10) 1.00501(10) 0.01413(19) Uani d D 1 . .
H H1A 0.446(3) 0.7260(18) 1.0657(18) 0.021 Uiso d D 1 . .
H H1B 0.357(2) 0.808(2) 0.986(2) 0.021 Uiso d D 1 . .
O O2 0.70251(15) 0.57653(11) 0.95518(11) 0.0177(2) Uani d D 1 . .
H H2A 0.689(3) 0.520(2) 0.918(2) 0.027 Uiso d D 1 . .
H H2B 0.786(3) 0.555(2) 0.989(2) 0.027 Uiso d D 1 . .
O O3 0.45492(15) 0.64314(11) 0.77965(12) 0.0194(2) Uani d . 1 . .
O O4 0.5846(2) 0.54920(15) 0.59434(12) 0.0395(4) Uani d . 1 . .
O O5 0.62326(14) 0.42954(10) 0.79995(11) 0.0176(2) Uani d . 1 . .
O O6 0.33842(17) 0.46231(12) 0.74967(14) 0.0276(3) Uani d . 1 . .
O O7 1.13473(15) 0.84737(12) 0.92507(12) 0.0240(2) Uani d . 1 . .
O O8 1.02607(18) 0.64014(13) 0.98634(18) 0.0372(4) Uani d . 1 . .
O O9 0.82443(14) 0.83601(12) 0.97691(13) 0.0219(2) Uani d . 1 . .
O O10 0.9878(2) 0.77359(19) 1.14159(13) 0.0417(4) Uani d . 1 . .

loop_
_atom_site_aniso_label
_atom_site_aniso_U_11
_atom_site_aniso_U_22
_atom_site_aniso_U_33
_atom_site_aniso_U_12
_atom_site_aniso_U_13
_atom_site_aniso_U_23
C1 0.0146(6) 0.0133(6) 0.0188(6) -0.0006(5) -0.0038(5) -0.0044(5)
C2 0.0178(7) 0.0118(6) 0.0260(7) -0.0001(5) -0.0062(5) -0.0031(5)
C3 0.0184(7) 0.0125(6) 0.0253(7) -0.0030(5) -0.0088(5) 0.0021(5)
C4 0.0162(6) 0.0150(6) 0.0155(6) -0.0056(5) -0.0064(5) 0.0004(5)
C5 0.0123(6) 0.0128(5) 0.0127(6) -0.0030(4) -0.0042(4) -0.0020(4)
C6 0.0115(6) 0.0146(6) 0.0137(6) -0.0030(4) -0.0032(4) -0.0039(5)
C7 0.0143(6) 0.0210(6) 0.0146(6) -0.0059(5) -0.0023(5) -0.0055(5)
C8 0.0155(6) 0.0273(7) 0.0167(7) -0.0045(5) 0.0004(5) -0.0117(6)
C9 0.0149(6) 0.0225(7) 0.0233(7) 0.0009(5) -0.0013(5) -0.0117(6)
C10 0.0138(6) 0.0165(6) 0.0212(7) 0.0015(5) -0.0031(5) -0.0058(5)
C11 0.0207(7) 0.0208(7) 0.0153(6) -0.0085(5) -0.0058(5) 0.0020(5)
C12 0.0201(7) 0.0265(7) 0.0126(6) -0.0097(6) -0.0029(5) -0.0025(5)
Cl1 0.01850(16) 0.01185(14) 0.01345(15) 0.00302(11) -0.00298(11) -0.00183(11)
Cl2 0.01062(14) 0.01961(15) 0.01699(16) -0.00126(11) -0.00489(11) -0.00257(12)
Cu1 0.01059(9) 0.01082(8) 0.01119(9) 0.00001(6) -0.00176(6) -0.00135(6)
N1 0.0114(5) 0.0138(5) 0.0140(5) -0.0007(4) -0.0025(4) -0.0034(4)
N2 0.0107(5) 0.0117(5) 0.0144(5) -0.0011(4) -0.0022(4) -0.0026(4)
O1 0.0117(4) 0.0152(5) 0.0138(5) -0.0007(4) -0.0025(3) -0.0006(4)
O2 0.0173(5) 0.0162(5) 0.0179(5) 0.0019(4) -0.0068(4) 0.0002(4)
O3 0.0171(5) 0.0128(5) 0.0294(6) 0.0025(4) -0.0069(4) -0.0076(4)
O4 0.0498(9) 0.0364(7) 0.0130(6) 0.0210(6) 0.0030(5) 0.0024(5)
O5 0.0173(5) 0.0136(4) 0.0185(5) 0.0028(4) -0.0046(4) 0.0009(4)
O6 0.0281(6) 0.0185(5) 0.0433(8) -0.0014(5) -0.0200(5) -0.0080(5)
O7 0.0150(5) 0.0291(6) 0.0238(6) -0.0059(4) -0.0039(4) 0.0046(5)
O8 0.0221(6) 0.0175(6) 0.0769(11) 0.0048(5) -0.0222(7) -0.0121(6)
O9 0.0120(5) 0.0236(5) 0.0347(6) 0.0050(4) -0.0109(4) -0.0142(5)
O10 0.0322(7) 0.0777(12) 0.0163(6) -0.0136(7) -0.0070(5) -0.0046(7)

loop_
_atom_type_symbol
_atom_type_description
_atom_type_scat_dispersion_real
_atom_type_scat_dispersion_imag
_atom_type_scat_source
C C 0.0033 0.0016 'International Tables Vol C Tables 4.2.6.8 and 6.1.1.4'
H H 0.0000 0.0000 'International Tables Vol C Tables 4.2.6.8 and 6.1.1.4'
N N 0.0061 0.0033 'International Tables Vol C Tables 4.2.6.8 and 6.1.1.4'
O O 0.0106 0.0060 'International Tables Vol C Tables 4.2.6.8 and 6.1.1.4'
Cl Cl 0.1484 0.1585 'International Tables Vol C Tables 4.2.6.8 and 6.1.1.4'
Cu Cu 0.3201 1.2651 'International Tables Vol C Tables 4.2.6.8 and 6.1.1.4'

loop_
_geom_angle_atom_site_label_1
_geom_angle_atom_site_label_2
_geom_angle_atom_site_label_3
_geom_angle_site_symmetry_1
_geom_angle_site_symmetry_3
_geom_angle
_geom_angle_publ_flag
N2 C1 C2 . . 121.54(14) ?
N2 C1 H1 . . 119.2 ?
C2 C1 H1 . . 119.2 ?
C3 C2 C1 . . 119.98(14) ?
C3 C2 H2 . . 120.0 ?
C1 C2 H2 . . 120.0 ?
C2 C3 C4 . . 119.50(13) ?
C2 C3 H3 . . 120.2 ?
C4 C3 H3 . . 120.2 ?
C5 C4 C3 . . 116.85(13) ?
C5 C4 C11 . . 118.86(14) ?
C3 C4 C11 . . 124.28(14) ?
N2 C5 C4 . . 123.37(13) ?
N2 C5 C6 . . 116.35(12) ?
C4 C5 C6 . . 120.26(13) ?
N1 C6 C7 . . 123.64(13) ?
N1 C6 C5 . . 116.32(12) ?
C7 C6 C5 . . 120.02(13) ?
C6 C7 C8 . . 116.66(14) ?
C6 C7 C12 . . 118.86(14) ?
C8 C7 C12 . . 124.45(14) ?
C9 C8 C7 . . 119.34(14) ?
C9 C8 H8 . . 120.3 ?
C7 C8 H8 . . 120.3 ?
C8 C9 C10 . . 120.01(14) ?
C8 C9 H9 . . 120.0 ?
C10 C9 H9 . . 120.0 ?
N1 C10 C9 . . 121.96(14) ?
N1 C10 H10 . . 119.0 ?
C9 C10 H10 . . 119.0 ?
C12 C11 C4 . . 121.18(14) ?
C12 C11 H11 . . 119.4 ?
C4 C11 H11 . . 119.4 ?
C11 C12 C7 . . 120.77(14) ?
C11 C12 H12 . . 119.6 ?
C7 C12 H12 . . 119.6 ?
O6 Cl1 O4 . . 111.67(10) ?
O6 Cl1 O3 . . 109.72(7) ?
O4 Cl1 O3 . . 109.67(8) ?
O6 Cl1 O5 . . 109.27(7) ?
O4 Cl1 O5 . . 107.95(7) ?
O3 Cl1 O5 . . 108.49(7) ?
O10 Cl2 O8 . . 110.48(11) ?
O10 Cl2 O7 . . 109.54(9) ?
O8 Cl2 O7 . . 109.21(9) ?
O10 Cl2 O9 . . 109.96(9) ?
O8 Cl2 O9 . . 108.62(7) ?
O7 Cl2 O9 . . 109.00(7) ?
O2 Cu1 N2 . . 174.66(5) ?
O2 Cu1 O1 . . 88.24(5) ?
N2 Cu1 O1 . . 91.93(5) ?
O2 Cu1 N1 . . 96.05(5) ?
N2 Cu1 N1 . . 83.24(5) ?
O1 Cu1 N1 . . 172.57(5) ?
O2 Cu1 O9 . . 90.50(5) ?
N2 Cu1 O9 . . 94.84(5) ?
O1 Cu1 O9 . . 84.57(4) ?
N1 Cu1 O9 . . 101.41(5) ?
O2 Cu1 O3 . . 79.80(4) ?
N2 Cu1 O3 . . 94.87(4) ?
O1 Cu1 O3 . . 87.45(4) ?
N1 Cu1 O3 . . 87.35(4) ?
O9 Cu1 O3 . . 167.63(4) ?
C10 N1 C6 . . 118.35(13) ?
C10 N1 Cu1 . . 130.12(11) ?
C6 N1 Cu1 . . 111.33(9) ?
C1 N2 C5 . . 118.73(12) ?
C1 N2 Cu1 . . 129.24(10) ?
C5 N2 Cu1 . . 112.01(9) ?
Cu1 O1 H1A . . 111.7(15) ?
Cu1 O1 H1B . . 114.7(16) ?
H1A O1 H1B . . 108(2) ?
Cu1 O2 H2A . . 113.0(16) ?
Cu1 O2 H2B . . 120.8(17) ?
H2A O2 H2B . . 112(2) ?
Cl1 O3 Cu1 . . 128.58(6) ?
Cl2 O9 Cu1 . . 127.20(7) ?

loop_
_geom_bond_atom_site_label_1
_geom_bond_atom_site_label_2
_geom_bond_site_symmetry_2
_geom_bond_distance
_geom_bond_publ_flag
C1 N2 . 1.3338(17) ?
C1 C2 . 1.403(2) ?
C1 H1 . 0.9500 ?
C2 C3 . 1.373(2) ?
C2 H2 . 0.9500 ?
C3 C4 . 1.413(2) ?
C3 H3 . 0.9500 ?
C4 C5 . 1.3978(19) ?
C4 C11 . 1.434(2) ?
C5 N2 . 1.3600(18) ?
C5 C6 . 1.4315(19) ?
C6 N1 . 1.3583(18) ?
C6 C7 . 1.4033(19) ?
C7 C8 . 1.416(2) ?
C7 C12 . 1.438(2) ?
C8 C9 . 1.369(2) ?
C8 H8 . 0.9500 ?
C9 C10 . 1.406(2) ?
C9 H9 . 0.9500 ?
C10 N1 . 1.3287(18) ?
C10 H10 . 0.9500 ?
C11 C12 . 1.360(2) ?
C11 H11 . 0.9500 ?
C12 H12 . 0.9500 ?
Cl1 O6 . 1.4272(13) ?
Cl1 O4 . 1.4277(13) ?
Cl1 O3 . 1.4456(11) ?
Cl1 O5 . 1.4728(11) ?
Cl2 O10 . 1.4230(14) ?
Cl2 O8 . 1.4369(13) ?
Cl2 O7 . 1.4443(12) ?
Cl2 O9 . 1.4490(11) ?
Cu1 O2 . 1.9600(11) y
Cu1 N2 . 1.9764(12) y
Cu1 O1 . 1.9784(10) y
Cu1 N1 . 1.9953(12) y
Cu1 O9 . 2.3805(11) y
Cu1 O3 . 2.5508(11) y
O1 H1A . 0.818(15) ?
O1 H1B . 0.800(16) ?
O2 H2A . 0.828(16) ?
O2 H2B . 0.796(16) ?

loop_
_geom_hbond_atom_site_label_D
_geom_hbond_atom_site_label_H
_geom_hbond_atom_site_label_A
_geom_hbond_site_symmetry_A
_geom_hbond_distance_DH
_geom_hbond_distance_HA
_geom_hbond_distance_DA
_geom_hbond_angle_DHA
O1 H1A O5 2_667 0.818(15) 1.961(16) 2.7619(15) 166(2)
O1 H1B O7 1_455 0.800(16) 1.950(16) 2.7486(16) 175(2)
O2 H2A O5 . 0.828(16) 1.952(17) 2.7566(16) 164(2)
O2 H2B O8 . 0.796(16) 2.20(2) 2.8339(18) 136(2)
O2 H2B O8 2_767 0.796(16) 2.29(2) 2.8802(17) 132(2)

loop_
_geom_torsion_atom_site_label_1
_geom_torsion_atom_site_label_2
_geom_torsion_atom_site_label_3
_geom_torsion_atom_site_label_4
_geom_torsion_site_symmetry_1
_geom_torsion_site_symmetry_2
_geom_torsion_site_symmetry_3
_geom_torsion_site_symmetry_4
_geom_torsion
_geom_torsion_publ_flag
N2 C1 C2 C3 . . . . 0.4(2) ?
C1 C2 C3 C4 . . . . 0.0(2) ?
C2 C3 C4 C5 . . . . -0.9(2) ?
C2 C3 C4 C11 . . . . 179.75(14) ?
C3 C4 C5 N2 . . . . 1.5(2) ?
C11 C4 C5 N2 . . . . -179.12(12) ?
C3 C4 C5 C6 . . . . -176.98(12) ?
C11 C4 C5 C6 . . . . 2.4(2) ?
N2 C5 C6 N1 . . . . -2.95(18) ?
C4 C5 C6 N1 . . . . 175.62(12) ?
N2 C5 C6 C7 . . . . 179.11(12) ?
C4 C5 C6 C7 . . . . -2.3(2) ?
N1 C6 C7 C8 . . . . 0.6(2) ?
C5 C6 C7 C8 . . . . 178.41(12) ?
N1 C6 C7 C12 . . . . -177.39(13) ?
C5 C6 C7 C12 . . . . 0.4(2) ?
C6 C7 C8 C9 . . . . -2.3(2) ?
C12 C7 C8 C9 . . . . 175.64(14) ?
C7 C8 C9 C10 . . . . 2.0(2) ?
C8 C9 C10 N1 . . . . 0.0(2) ?
C5 C4 C11 C12 . . . . -0.6(2) ?
C3 C4 C11 C12 . . . . 178.75(14) ?
C4 C11 C12 C7 . . . . -1.4(2) ?
C6 C7 C12 C11 . . . . 1.4(2) ?
C8 C7 C12 C11 . . . . -176.41(14) ?
C9 C10 N1 C6 . . . . -1.7(2) ?
C9 C10 N1 Cu1 . . . . 172.69(11) ?
C7 C6 N1 C10 . . . . 1.3(2) ?
C5 C6 N1 C10 . . . . -176.52(12) ?
C7 C6 N1 Cu1 . . . . -174.04(11) ?
C5 C6 N1 Cu1 . . . . 8.10(14) ?
O2 Cu1 N1 C10 . . . . -7.94(14) ?
N2 Cu1 N1 C10 . . . . 177.39(13) ?
O9 Cu1 N1 C10 . . . . 83.79(13) ?
O3 Cu1 N1 C10 . . . . -87.39(13) ?
O2 Cu1 N1 C6 . . . . 166.74(9) ?
N2 Cu1 N1 C6 . . . . -7.93(9) ?
O9 Cu1 N1 C6 . . . . -101.53(9) ?
O3 Cu1 N1 C6 . . . . 87.29(9) ?
C2 C1 N2 C5 . . . . 0.1(2) ?
C2 C1 N2 Cu1 . . . . -178.36(11) ?
C4 C5 N2 C1 . . . . -1.1(2) ?
C6 C5 N2 C1 . . . . 177.41(12) ?
C4 C5 N2 Cu1 . . . . 177.62(11) ?
C6 C5 N2 Cu1 . . . . -3.86(15) ?
O1 Cu1 N2 C1 . . . . 10.63(13) ?
N1 Cu1 N2 C1 . . . . -175.03(13) ?
O9 Cu1 N2 C1 . . . . -74.08(13) ?
O3 Cu1 N2 C1 . . . . 98.24(12) ?
O1 Cu1 N2 C5 . . . . -167.92(9) ?
N1 Cu1 N2 C5 . . . . 6.42(9) ?
O9 Cu1 N2 C5 . . . . 107.37(9) ?
O3 Cu1 N2 C5 . . . . -80.32(9) ?
O6 Cl1 O3 Cu1 . . . . 154.80(8) ?
O4 Cl1 O3 Cu1 . . . . -82.19(11) ?
O5 Cl1 O3 Cu1 . . . . 35.50(10) ?
O2 Cu1 O3 Cl1 . . . . -49.19(9) ?
N2 Cu1 O3 Cl1 . . . . 130.42(9) ?
O1 Cu1 O3 Cl1 . . . . -137.86(9) ?
N1 Cu1 O3 Cl1 . . . . 47.44(9) ?
O9 Cu1 O3 Cl1 . . . . -88.04(19) ?
O10 Cl2 O9 Cu1 . . . . -134.98(11) ?
O8 Cl2 O9 Cu1 . . . . -13.97(13) ?
O7 Cl2 O9 Cu1 . . . . 104.93(10) ?
O2 Cu1 O9 Cl2 . . . . 42.89(10) ?
N2 Cu1 O9 Cl2 . . . . -137.45(10) ?
O1 Cu1 O9 Cl2 . . . . 131.07(10) ?
N1 Cu1 O9 Cl2 . . . . -53.38(10) ?
O3 Cu1 O9 Cl2 . . . . 81.01(19) ?
